data_1514420
loop_
_publ_author_name
'Yu, Yuming'
'Shi, Lijun'
'Yang, Dazhi'
'Gan, Liangbing'

_publ_section_title
;
 Molecular containers with a dynamic orifice: open-cage fullerenes capable
 of encapsulating either H2O or H2 under mild conditions
;
_journal_issue 2
_journal_name_full 'Chemical Science'
_journal_page_first 814
_journal_paper_doi 10.1039/c2sc21760k
_journal_volume 4
_journal_year 2013
_chemical_formula_moiety 'C68 H9 N O7'
_chemical_formula_sum 'C68 H9 N O7'
_chemical_formula_weight 951.76
_chemical_name_systematic
;
?
;
_space_group_IT_number 13
_symmetry_cell_setting monoclinic
_symmetry_space_group_name_Hall '-P 2yc'
_symmetry_space_group_name_H-M 'P 1 2/c 1'
_atom_sites_solution_hydrogens geom
_atom_sites_solution_primary direct
_atom_sites_solution_secondary difmap
_audit_creation_method SHELXL-97
_cell_angle_alpha 90.00
_cell_angle_beta 114.320(4)
_cell_angle_gamma 90.00
_cell_formula_units_Z 4
_cell_length_a 19.163(6)
_cell_length_b 13.468(4)
_cell_length_c 18.553(7)
_cell_measurement_reflns_used 10406
_cell_measurement_temperature 173(2)
_cell_measurement_theta_max 27.4564
_cell_measurement_theta_min 1.2044
_cell_volume 4363(3)
_computing_cell_refinement 'CrystalClear (Rigaku Inc., 2008)'
_computing_data_collection 'CrystalClear (Rigaku Inc., 2008)'
_computing_data_reduction 'CrystalClear (Rigaku Inc., 2008)'
_computing_molecular_graphics
;
Mercury: visualization and analysis of crystal structures, C. F. Macrae,
P. R. Edgington, P. McCabe, E. Pidcock, G. P. Shields, R. Taylor,
M. Towler and J. van de Streek, J. Appl. Cryst., 39, 453-457, 2006.
;
_computing_publication_material 'SHELX-97 (Sheldrick, 2008)'
_computing_structure_refinement 'SHELX-97 (Sheldrick, 2008)'
_computing_structure_solution 'SHELX-97 (Sheldrick, 2008)'
_diffrn_ambient_temperature 173(2)
_diffrn_detector_area_resol_mean 28.5714
_diffrn_measured_fraction_theta_full 0.995
_diffrn_measured_fraction_theta_max 0.995
_diffrn_measurement_device_type 'Saturn724+ CCD'
_diffrn_measurement_method '\w scans at fixed \c = 45\%'
_diffrn_radiation_monochromator graphite
_diffrn_radiation_source 'fine-focus sealed tube'
_diffrn_radiation_type MoK\a
_diffrn_radiation_wavelength 0.71073
_diffrn_reflns_av_R_equivalents 0.1254
_diffrn_reflns_av_sigmaI/netI 0.1319
_diffrn_reflns_limit_h_max 22
_diffrn_reflns_limit_h_min -22
_diffrn_reflns_limit_k_max 15
_diffrn_reflns_limit_k_min -15
_diffrn_reflns_limit_l_max 22
_diffrn_reflns_limit_l_min -22
_diffrn_reflns_number 26101
_diffrn_reflns_theta_full 25.00
_diffrn_reflns_theta_max 25.00
_diffrn_reflns_theta_min 1.51
_exptl_absorpt_coefficient_mu 0.095
_exptl_absorpt_correction_T_max 1.0000
_exptl_absorpt_correction_T_min 0.5590
_exptl_absorpt_correction_type multi-scan
_exptl_absorpt_process_details 'CrystalClear (Rigaku Inc., 2008)'
_exptl_crystal_colour black
_exptl_crystal_density_diffrn 1.449
_exptl_crystal_density_method 'not measured'
_exptl_crystal_description plate
_exptl_crystal_F_000 1920
_exptl_crystal_size_max 0.18
_exptl_crystal_size_mid 0.16
_exptl_crystal_size_min 0.03
_platon_squeeze_details
;
;
_refine_diff_density_max 0.475
_refine_diff_density_min -0.443
_refine_diff_density_rms 0.109
_refine_ls_extinction_method none
_refine_ls_goodness_of_fit_ref 1.068
_refine_ls_hydrogen_treatment constr
_refine_ls_matrix_type full
_refine_ls_number_parameters 715
_refine_ls_number_reflns 7651
_refine_ls_number_restraints 66
_refine_ls_restrained_S_all 1.065
_refine_ls_R_factor_all 0.1840
_refine_ls_R_factor_gt 0.1190
_refine_ls_shift/su_max 0.001
_refine_ls_shift/su_mean 0.000
_refine_ls_structure_factor_coef Fsqd
_refine_ls_weighting_details 'calc w=1/[\s^2^(Fo^2^)+(0.1657P)^2^+3.9512P] where P=(Fo^2^+2Fc^2^)/3'
_refine_ls_weighting_scheme calc
_refine_ls_wR_factor_gt 0.2952
_refine_ls_wR_factor_ref 0.3354
_reflns_number_gt 4255
_reflns_number_total 7651
_reflns_threshold_expression >2sigma(I)
_cod_data_source_file c2sc21760k.txt
_cod_data_source_block d
_cod_original_sg_symbol_H-M P2/c
_cod_database_code 1514420

loop_
_symmetry_equiv_pos_as_xyz
'x, y, z'
'-x, y, -z+1/2'
'-x, -y, -z'
'x, -y, z-1/2'

loop_
_atom_site_label
_atom_site_type_symbol
_atom_site_fract_x
_atom_site_fract_y
_atom_site_fract_z
_atom_site_U_iso_or_equiv
_atom_site_adp_type
_atom_site_occupancy
_atom_site_symmetry_multiplicity
_atom_site_calc_flag
_atom_site_refinement_flags
_atom_site_disorder_assembly
_atom_site_disorder_group
O1 O 0.4601(2) 0.3939(3) 0.4673(3) 0.0305(11) Uani 1 1 d . . .
O2 O 0.5208(3) 0.4217(4) 0.6380(3) 0.0415(13) Uani 1 1 d . A .
O3 O 0.4702(3) 0.2123(4) 0.6499(3) 0.0378(12) Uani 1 1 d . . .
O4 O 0.5050(3) 0.2515(4) 0.3853(3) 0.0345(11) Uani 1 1 d . . .
O5 O 0.5066(3) 0.0466(4) 0.5821(3) 0.0390(12) Uani 1 1 d . A .
O6 O 0.8866(3) 0.1728(6) 0.7151(4) 0.083(2) Uani 1 1 d . A .
N1 N 0.5268(3) 0.1684(4) 0.5017(3) 0.0273(12) Uani 1 1 d . A .
C1 C 0.9972(10) 0.0677(10) 0.6148(13) 0.066(5) Uani 0.61(3) 1 d PDU A 1
H1A H 0.9759 0.0457 0.5596 0.100 Uiso 0.61(3) 1 calc PR A 1
H1B H 0.9838 0.0197 0.6468 0.100 Uiso 0.61(3) 1 calc PR A 1
H1C H 1.0531 0.0723 0.6347 0.100 Uiso 0.61(3) 1 calc PR A 1
C2 C 0.9642(6) 0.1698(11) 0.6202(10) 0.057(4) Uani 0.61(3) 1 d PDU A 1
H2B H 0.9861 0.1927 0.6759 0.068 Uiso 0.61(3) 1 calc PR A 1
H2A H 0.9780 0.2187 0.5884 0.068 Uiso 0.61(3) 1 calc PR A 1
O7 O 0.8821(6) 0.1631(10) 0.5912(6) 0.044(3) Uani 0.61(3) 1 d PDU A 1
C1' C 0.990(2) 0.091(3) 0.573(2) 0.104(10) Uani 0.39(3) 1 d PDU A 2
H1'A H 0.9670 0.1355 0.5275 0.156 Uiso 0.39(3) 1 calc PR A 2
H1'B H 0.9739 0.0225 0.5564 0.156 Uiso 0.39(3) 1 calc PR A 2
H1'C H 1.0464 0.0949 0.5928 0.156 Uiso 0.39(3) 1 calc PR A 2
C2' C 0.9656(14) 0.122(3) 0.6385(17) 0.087(7) Uani 0.39(3) 1 d PDU A 2
H2'A H 0.9795 0.0703 0.6804 0.105 Uiso 0.39(3) 1 calc PR A 2
H2'B H 0.9889 0.1856 0.6626 0.105 Uiso 0.39(3) 1 calc PR A 2
O7' O 0.8835(13) 0.130(2) 0.5965(13) 0.075(7) Uani 0.39(3) 1 d PDU A 2
C3 C 0.8523(4) 0.1619(6) 0.6450(4) 0.047(2) Uani 1 1 d D . .
C4 C 0.7653(4) 0.1616(5) 0.6041(4) 0.0355(17) Uani 1 1 d . A .
C5 C 0.7247(4) 0.1894(6) 0.6483(4) 0.0380(18) Uani 1 1 d . . .
H5 H 0.7512 0.2060 0.7026 0.046 Uiso 1 1 calc R A .
C6 C 0.6456(4) 0.1928(5) 0.6126(4) 0.0362(17) Uani 1 1 d . A .
H6 H 0.6173 0.2152 0.6411 0.043 Uiso 1 1 calc R . .
C7 C 0.6084(4) 0.1630(5) 0.5348(4) 0.0325(16) Uani 1 1 d . . .
C8 C 0.6481(3) 0.1337(5) 0.4907(4) 0.0281(15) Uani 1 1 d . A .
H8 H 0.6212 0.1141 0.4371 0.034 Uiso 1 1 calc R . .
C9 C 0.7267(4) 0.1331(5) 0.5253(4) 0.0306(15) Uani 1 1 d . . .
H9 H 0.7546 0.1134 0.4956 0.037 Uiso 1 1 calc R A .
C10 C 0.4830(4) 0.1112(5) 0.5320(4) 0.0313(16) Uani 1 1 d . . .
C11 C 0.4026(4) 0.1391(5) 0.4832(4) 0.0293(15) Uani 1 1 d . A .
C12 C 0.3996(4) 0.2011(5) 0.4209(4) 0.0286(15) Uani 1 1 d . . .
C13 C 0.4824(4) 0.2144(5) 0.4309(4) 0.0283(15) Uani 1 1 d . A .
C14 C 0.3310(4) 0.2408(5) 0.3658(3) 0.0304(15) Uani 1 1 d . A .
C15 C 0.2644(3) 0.1855(5) 0.3575(3) 0.0260(15) Uani 1 1 d . . .
C16 C 0.2669(4) 0.1213(5) 0.4186(4) 0.0286(15) Uani 1 1 d . A .
C17 C 0.3327(4) 0.1135(5) 0.4893(4) 0.0310(15) Uani 1 1 d . . .
C18 C 0.3068(4) 0.1142(5) 0.5553(4) 0.0290(15) Uani 1 1 d . A .
C19 C 0.2235(4) 0.1046(5) 0.5178(4) 0.0295(15) Uani 1 1 d . . .
C20 C 0.1995(4) 0.1116(5) 0.4335(4) 0.0345(17) Uani 1 1 d . A .
C21 C 0.1303(4) 0.1581(5) 0.3842(4) 0.0366(17) Uani 1 1 d . . .
C22 C 0.1293(4) 0.2230(5) 0.3225(4) 0.0383(18) Uani 1 1 d . A .
C23 C 0.1962(4) 0.2399(5) 0.3105(4) 0.0352(17) Uani 1 1 d . A .
C24 C 0.2185(4) 0.3340(6) 0.2962(4) 0.0354(17) Uani 1 1 d . . .
C25 C 0.3016(4) 0.3439(5) 0.3339(4) 0.0317(16) Uani 1 1 d . A .
C26 C 0.3330(4) 0.4316(5) 0.3698(4) 0.0325(16) Uani 1 1 d . . .
C27 C 0.2824(4) 0.5158(5) 0.3674(4) 0.0321(16) Uani 1 1 d . A .
C28 C 0.2019(4) 0.5085(5) 0.3261(4) 0.0377(17) Uani 1 1 d . . .
C29 C 0.1704(4) 0.4143(6) 0.2890(4) 0.0398(18) Uani 1 1 d . A .
C30 C 0.1007(4) 0.3997(6) 0.3016(4) 0.0366(17) Uani 1 1 d . . .
C31 C 0.0810(4) 0.3050(6) 0.3172(4) 0.0372(18) Uani 1 1 d . A .
C32 C 0.0509(4) 0.2920(6) 0.3761(4) 0.044(2) Uani 1 1 d . . .
C33 C 0.0822(4) 0.2005(6) 0.4194(5) 0.0396(18) Uani 1 1 d . A .
C34 C 0.1044(4) 0.1931(5) 0.5003(4) 0.0378(17) Uani 1 1 d . . .
C35 C 0.1759(4) 0.1446(5) 0.5494(4) 0.0362(17) Uani 1 1 d . A .
C36 C 0.2081(4) 0.2012(5) 0.6220(4) 0.0320(16) Uani 1 1 d . . .
C37 C 0.2876(4) 0.2128(5) 0.6576(4) 0.0305(16) Uani 1 1 d . A .
C38 C 0.3375(4) 0.1676(5) 0.6244(4) 0.0358(17) Uani 1 1 d . . .
C39 C 0.4106(4) 0.2291(5) 0.6561(4) 0.0304(15) Uani 1 1 d . A .
C40 C 0.3898(4) 0.3246(5) 0.6863(3) 0.0291(15) Uani 1 1 d . . .
C41 C 0.3202(4) 0.3084(5) 0.6930(4) 0.0326(16) Uani 1 1 d . A .
C42 C 0.2709(4) 0.3824(6) 0.6917(4) 0.0371(17) Uani 1 1 d . . .
C43 C 0.2886(4) 0.4831(5) 0.6749(4) 0.0323(16) Uani 1 1 d . A .
C44 C 0.3568(4) 0.4976(6) 0.6648(4) 0.0408(19) Uani 1 1 d . . .
C45 C 0.4096(4) 0.4182(5) 0.6738(4) 0.0351(17) Uani 1 1 d . A .
C46 C 0.4581(4) 0.4493(5) 0.6295(4) 0.0311(16) Uani 1 1 d . . .
C47 C 0.4057(3) 0.5269(5) 0.5705(4) 0.0269(15) Uani 1 1 d . A .
C48 C 0.3555(4) 0.5632(5) 0.6021(4) 0.0336(16) Uani 1 1 d . A .
C49 C 0.2871(4) 0.6098(5) 0.5533(4) 0.0312(16) Uani 1 1 d . . .
C50 C 0.2670(4) 0.6144(5) 0.4694(4) 0.0328(16) Uani 1 1 d . A .
C51 C 0.3129(4) 0.5710(5) 0.4406(4) 0.0334(16) Uani 1 1 d . . .
C52 C 0.3854(4) 0.5270(5) 0.4890(4) 0.0319(16) Uani 1 1 d . A .
C53 C 0.4047(4) 0.4481(5) 0.4447(4) 0.0274(15) Uani 1 1 d . A .
C54 C 0.1833(4) 0.6040(5) 0.4281(4) 0.0363(17) Uani 1 1 d . . .
C55 C 0.1542(4) 0.5912(5) 0.4891(4) 0.0405(18) Uani 1 1 d . A .
C56 C 0.0920(4) 0.5258(6) 0.4739(4) 0.0384(18) Uani 1 1 d . . .
C57 C 0.0606(4) 0.4702(6) 0.4012(4) 0.0356(17) Uani 1 1 d . A .
C58 C 0.0897(4) 0.4834(6) 0.3433(4) 0.0370(17) Uani 1 1 d . A .
C59 C 0.1517(4) 0.5521(5) 0.3584(4) 0.0342(16) Uani 1 1 d . A .
C60 C 0.0409(4) 0.3725(6) 0.4191(4) 0.0363(17) Uani 1 1 d . A .
C61 C 0.0622(4) 0.3648(6) 0.5030(4) 0.0428(19) Uani 1 1 d . . .
C62 C 0.0948(4) 0.4613(6) 0.5379(4) 0.0418(19) Uani 1 1 d . A .
C63 C 0.1572(4) 0.4644(6) 0.6122(4) 0.0373(17) Uani 1 1 d . . .
C64 C 0.2179(4) 0.5331(5) 0.6259(4) 0.0315(16) Uani 1 1 d . A .
C65 C 0.2172(4) 0.5941(5) 0.5659(4) 0.0336(16) Uani 1 1 d . A .
C66 C 0.1884(4) 0.3732(6) 0.6531(4) 0.0356(17) Uani 1 1 d . A .
C67 C 0.1586(4) 0.2822(6) 0.6204(4) 0.0371(17) Uani 1 1 d . A .
C68 C 0.0959(4) 0.2776(6) 0.5448(4) 0.0407(18) Uani 1 1 d . A .

loop_
_atom_site_aniso_label
_atom_site_aniso_U_11
_atom_site_aniso_U_22
_atom_site_aniso_U_33
_atom_site_aniso_U_23
_atom_site_aniso_U_13
_atom_site_aniso_U_12
O1 0.023(2) 0.037(3) 0.036(3) -0.004(2) 0.016(2) -0.002(2)
O2 0.026(3) 0.060(3) 0.035(3) 0.000(2) 0.010(2) -0.004(2)
O3 0.035(3) 0.049(3) 0.032(3) -0.006(2) 0.016(2) -0.001(2)
O4 0.028(3) 0.048(3) 0.032(3) 0.000(2) 0.017(2) 0.000(2)
O5 0.034(3) 0.042(3) 0.041(3) 0.002(2) 0.017(2) 0.010(2)
O6 0.043(4) 0.146(7) 0.046(4) 0.018(4) 0.006(3) 0.009(4)
N1 0.019(3) 0.035(3) 0.028(3) 0.003(2) 0.010(2) 0.006(2)
C1 0.059(8) 0.069(8) 0.073(9) 0.002(6) 0.029(6) -0.004(6)
C2 0.050(5) 0.061(6) 0.058(5) 0.005(4) 0.021(4) -0.006(4)
O7 0.035(4) 0.051(5) 0.047(4) -0.003(3) 0.020(3) 0.004(3)
C1' 0.097(12) 0.104(13) 0.105(13) -0.004(9) 0.036(9) 0.000(9)
C2' 0.084(8) 0.085(8) 0.090(8) -0.001(5) 0.033(5) -0.001(5)
O7' 0.071(8) 0.075(8) 0.080(8) 0.001(4) 0.031(5) -0.002(4)
C3 0.037(4) 0.055(5) 0.045(5) -0.001(4) 0.013(4) 0.002(4)
C4 0.032(4) 0.038(4) 0.030(4) 0.003(3) 0.006(3) 0.002(3)
C5 0.033(4) 0.052(5) 0.029(4) 0.008(3) 0.012(3) 0.004(3)
C6 0.033(4) 0.045(4) 0.041(4) 0.006(3) 0.025(3) -0.006(3)
C7 0.025(4) 0.039(4) 0.035(4) -0.006(3) 0.013(3) -0.009(3)
C8 0.019(3) 0.039(4) 0.021(3) -0.004(3) 0.003(3) -0.001(3)
C9 0.031(4) 0.035(4) 0.031(4) 0.009(3) 0.018(3) 0.010(3)
C10 0.034(4) 0.034(4) 0.027(4) -0.004(3) 0.014(3) 0.005(3)
C11 0.027(4) 0.037(4) 0.031(4) -0.008(3) 0.019(3) -0.009(3)
C12 0.030(4) 0.030(4) 0.024(3) -0.012(3) 0.009(3) -0.006(3)
C13 0.023(3) 0.032(4) 0.029(4) -0.005(3) 0.011(3) 0.003(3)
C14 0.027(4) 0.049(4) 0.017(3) -0.003(3) 0.010(3) 0.003(3)
C15 0.020(3) 0.034(4) 0.021(3) -0.011(3) 0.005(3) -0.008(3)
C16 0.027(4) 0.032(4) 0.027(3) -0.006(3) 0.013(3) 0.000(3)
C17 0.032(4) 0.025(4) 0.041(4) -0.003(3) 0.019(3) -0.002(3)
C18 0.030(4) 0.029(4) 0.032(4) 0.000(3) 0.017(3) 0.001(3)
C19 0.028(4) 0.037(4) 0.029(4) 0.003(3) 0.016(3) -0.004(3)
C20 0.023(4) 0.026(4) 0.051(4) -0.002(3) 0.012(3) -0.010(3)
C21 0.032(4) 0.038(4) 0.036(4) -0.004(3) 0.011(3) -0.011(3)
C22 0.017(3) 0.047(5) 0.043(4) -0.010(3) 0.004(3) 0.001(3)
C23 0.030(4) 0.050(5) 0.022(3) -0.008(3) 0.006(3) 0.004(3)
C24 0.037(4) 0.048(5) 0.016(3) -0.005(3) 0.006(3) -0.001(3)
C25 0.028(4) 0.051(5) 0.018(3) 0.001(3) 0.011(3) 0.003(3)
C26 0.036(4) 0.040(4) 0.026(4) 0.000(3) 0.017(3) -0.003(3)
C27 0.035(4) 0.031(4) 0.037(4) 0.006(3) 0.022(3) 0.002(3)
C28 0.040(4) 0.046(5) 0.028(4) 0.010(3) 0.015(3) 0.010(3)
C29 0.038(4) 0.053(5) 0.020(3) 0.004(3) 0.003(3) 0.002(4)
C30 0.019(3) 0.058(5) 0.031(4) 0.001(3) 0.008(3) 0.006(3)
C31 0.024(4) 0.054(5) 0.024(4) 0.000(3) 0.001(3) -0.006(3)
C32 0.012(3) 0.071(6) 0.040(4) -0.008(4) 0.003(3) -0.004(3)
C33 0.025(4) 0.045(5) 0.052(5) -0.004(4) 0.019(3) -0.010(3)
C34 0.026(4) 0.042(4) 0.053(5) 0.004(4) 0.024(4) -0.010(3)
C35 0.033(4) 0.044(4) 0.037(4) -0.007(3) 0.020(3) -0.007(3)
C36 0.039(4) 0.033(4) 0.036(4) 0.011(3) 0.028(3) -0.006(3)
C37 0.028(4) 0.044(4) 0.026(3) 0.006(3) 0.017(3) -0.002(3)
C38 0.033(4) 0.042(4) 0.031(4) 0.009(3) 0.012(3) -0.003(3)
C39 0.031(4) 0.041(4) 0.021(3) 0.000(3) 0.013(3) 0.003(3)
C40 0.029(4) 0.039(4) 0.020(3) -0.001(3) 0.011(3) 0.005(3)
C41 0.041(4) 0.031(4) 0.028(4) 0.002(3) 0.017(3) -0.002(3)
C42 0.039(4) 0.051(5) 0.028(4) -0.002(3) 0.021(3) -0.003(4)
C43 0.035(4) 0.049(4) 0.020(3) -0.012(3) 0.018(3) -0.008(3)
C44 0.042(4) 0.055(5) 0.021(3) -0.018(3) 0.008(3) -0.009(4)
C45 0.028(4) 0.045(4) 0.027(4) 0.003(3) 0.007(3) 0.003(3)
C46 0.023(4) 0.040(4) 0.026(4) -0.016(3) 0.006(3) -0.007(3)
C47 0.022(3) 0.033(4) 0.024(3) -0.004(3) 0.008(3) 0.000(3)
C48 0.032(4) 0.034(4) 0.034(4) -0.009(3) 0.013(3) -0.005(3)
C49 0.027(4) 0.029(4) 0.038(4) -0.001(3) 0.014(3) -0.004(3)
C50 0.035(4) 0.026(4) 0.037(4) 0.005(3) 0.013(3) 0.002(3)
C51 0.036(4) 0.036(4) 0.037(4) 0.000(3) 0.025(3) -0.004(3)
C52 0.028(4) 0.033(4) 0.031(4) 0.004(3) 0.008(3) -0.004(3)
C53 0.029(4) 0.038(4) 0.022(3) 0.006(3) 0.017(3) -0.001(3)
C54 0.027(4) 0.040(4) 0.043(4) 0.009(3) 0.015(3) 0.009(3)
C55 0.040(4) 0.038(4) 0.052(5) 0.003(3) 0.027(4) 0.008(3)
C56 0.027(4) 0.048(5) 0.045(4) 0.001(4) 0.020(3) -0.001(3)
C57 0.018(3) 0.053(5) 0.032(4) 0.004(3) 0.007(3) 0.008(3)
C58 0.025(4) 0.054(5) 0.027(4) 0.010(3) 0.006(3) 0.000(3)
C59 0.026(4) 0.038(4) 0.036(4) 0.008(3) 0.010(3) 0.008(3)
C60 0.019(3) 0.057(5) 0.036(4) 0.003(3) 0.014(3) 0.002(3)
C61 0.026(4) 0.059(5) 0.048(5) -0.014(4) 0.021(4) -0.008(4)
C62 0.033(4) 0.056(5) 0.048(4) 0.003(4) 0.027(4) 0.013(4)
C63 0.026(4) 0.051(5) 0.042(4) -0.010(3) 0.021(3) 0.003(3)
C64 0.027(4) 0.045(4) 0.025(3) -0.015(3) 0.014(3) 0.003(3)
C65 0.033(4) 0.028(4) 0.039(4) -0.005(3) 0.014(3) -0.001(3)
C66 0.035(4) 0.052(5) 0.029(4) -0.001(3) 0.022(3) 0.004(3)
C67 0.040(4) 0.054(5) 0.026(4) 0.005(3) 0.022(3) 0.000(4)
C68 0.033(4) 0.047(5) 0.052(5) 0.003(4) 0.028(4) -0.006(4)

loop_
_atom_type_symbol
_atom_type_description
_atom_type_scat_dispersion_real
_atom_type_scat_dispersion_imag
_atom_type_scat_source
C C 0.0033 0.0016 'International Tables Vol C Tables 4.2.6.8 and 6.1.1.4'
H H 0.0000 0.0000 'International Tables Vol C Tables 4.2.6.8 and 6.1.1.4'
N N 0.0061 0.0033 'International Tables Vol C Tables 4.2.6.8 and 6.1.1.4'
O O 0.0106 0.0060 'International Tables Vol C Tables 4.2.6.8 and 6.1.1.4'

loop_
_geom_angle_atom_site_label_1
_geom_angle_atom_site_label_2
_geom_angle_atom_site_label_3
_geom_angle
C13 N1 C10 112.8(5)
C13 N1 C7 124.5(6)
C10 N1 C7 121.8(5)
O7 C2 C1 109.6(11)
O7 C2 H2B 109.8
C1 C2 H2B 109.8
O7 C2 H2A 109.8
C1 C2 H2A 109.8
H2B C2 H2A 108.2
C3 O7 C2 117.2(10)
C2' C1' H1'A 109.5
C2' C1' H1'B 109.5
H1'A C1' H1'B 109.5
C2' C1' H1'C 109.5
H1'A C1' H1'C 109.5
H1'B C1' H1'C 109.5
O7' C2' C1' 103(2)
O7' C2' H2'A 111.2
C1' C2' H2'A 111.2
O7' C2' H2'B 111.2
C1' C2' H2'B 111.2
H2'A C2' H2'B 109.2
C3 O7' C2' 110.6(19)
O6 C3 O7 126.5(8)
O6 C3 O7' 124.7(13)
O7 C3 O7' 19.4(13)
O6 C3 C4 122.8(7)
O7 C3 C4 110.1(7)
O7' C3 C4 111.4(12)
C9 C4 C5 120.5(6)
C9 C4 C3 121.6(6)
C5 C4 C3 117.9(6)
C6 C5 C4 119.6(7)
C6 C5 H5 120.2
C4 C5 H5 120.2
C7 C6 C5 118.9(7)
C7 C6 H6 120.5
C5 C6 H6 120.5
C6 C7 C8 121.9(6)
C6 C7 N1 115.9(6)
C8 C7 N1 122.1(6)
C9 C8 C7 119.3(6)
C9 C8 H8 120.4
C7 C8 H8 120.4
C8 C9 C4 119.7(6)
C8 C9 H9 120.1
C4 C9 H9 120.1
O5 C10 N1 126.6(6)
O5 C10 C11 128.1(7)
N1 C10 C11 104.9(5)
C12 C11 C17 119.0(6)
C12 C11 C10 109.5(5)
C17 C11 C10 131.5(6)
C14 C12 C11 122.3(6)
C14 C12 C13 131.4(6)
C11 C12 C13 106.3(5)
O4 C13 N1 126.5(6)
O4 C13 C12 128.1(6)
N1 C13 C12 105.3(5)
C12 C14 C15 114.2(6)
C12 C14 C25 135.9(6)
C15 C14 C25 105.2(5)
C16 C15 C14 120.0(6)
C16 C15 C23 121.4(6)
C14 C15 C23 110.4(6)
C17 C16 C15 121.2(6)
C17 C16 C20 110.3(6)
C15 C16 C20 118.4(6)
C16 C17 C11 114.7(6)
C16 C17 C18 107.0(6)
C11 C17 C18 134.3(6)
C38 C18 C19 117.0(6)
C38 C18 C17 127.4(6)
C19 C18 C17 106.0(5)
C35 C19 C20 117.7(6)
C35 C19 C18 123.1(6)
C20 C19 C18 108.0(5)
C21 C20 C16 121.0(6)
C21 C20 C19 121.9(6)
C16 C20 C19 107.8(6)
C20 C21 C22 119.2(6)
C20 C21 C33 119.1(6)
C22 C21 C33 108.6(6)
C23 C22 C31 118.3(7)
C23 C22 C21 120.8(6)
C31 C22 C21 108.9(6)
C24 C23 C22 123.1(6)
C24 C23 C15 107.7(6)
C22 C23 C15 118.8(6)
C29 C24 C23 118.7(7)
C29 C24 C25 121.7(7)
C23 C24 C25 110.5(6)
C26 C25 C24 119.1(6)
C26 C25 C14 125.5(6)
C24 C25 C14 105.0(6)
C25 C26 C27 119.7(6)
C25 C26 C53 128.6(6)
C27 C26 C53 104.5(6)
C28 C27 C51 118.3(6)
C28 C27 C26 121.2(6)
C51 C27 C26 111.1(6)
C27 C28 C59 120.6(6)
C27 C28 C29 117.8(6)
C59 C28 C29 109.4(7)
C24 C29 C28 120.3(7)
C24 C29 C30 119.6(7)
C28 C29 C30 105.8(6)
C31 C30 C58 119.7(6)
C31 C30 C29 120.0(6)
C58 C30 C29 109.2(6)
C30 C31 C22 120.1(7)
C30 C31 C32 119.7(7)
C22 C31 C32 107.8(7)
C60 C32 C31 121.8(7)
C60 C32 C33 117.5(7)
C31 C32 C33 108.5(7)
C34 C33 C21 119.4(7)
C34 C33 C32 122.0(7)
C21 C33 C32 106.2(6)
C33 C34 C35 120.1(6)
C33 C34 C68 120.2(7)
C35 C34 C68 107.1(6)
C19 C35 C36 119.9(6)
C19 C35 C34 121.8(6)
C36 C35 C34 106.1(6)
C37 C36 C67 120.4(6)
C37 C36 C35 117.6(6)
C67 C36 C35 110.9(6)
C36 C37 C41 119.4(6)
C36 C37 C38 121.8(6)
C41 C37 C38 108.8(6)
C18 C38 C37 120.5(6)
C18 C38 C39 128.2(6)
C37 C38 C39 105.5(6)
O3 C39 C40 126.2(6)
O3 C39 C38 127.9(6)
C40 C39 C38 105.3(6)
C45 C40 C41 119.9(6)
C45 C40 C39 125.9(6)
C41 C40 C39 107.6(6)
C42 C41 C40 124.0(6)
C42 C41 C37 117.9(6)
C40 C41 C37 110.0(6)
C41 C42 C66 123.6(7)
C41 C42 C43 117.4(6)
C66 C42 C43 106.1(6)
C44 C43 C64 122.1(6)
C44 C43 C42 117.8(6)
C64 C43 C42 109.0(6)
C43 C44 C45 122.0(7)
C43 C44 C48 118.7(6)
C45 C44 C48 108.9(6)
C40 C45 C44 118.5(6)
C40 C45 C46 128.1(6)
C44 C45 C46 106.8(6)
O2 C46 C45 129.7(7)
O2 C46 C47 128.6(6)
C45 C46 C47 101.8(5)
C52 C47 C48 121.2(6)
C52 C47 C46 125.3(6)
C48 C47 C46 107.2(5)
C49 C48 C47 120.5(6)
C49 C48 C44 119.5(6)
C47 C48 C44 109.6(6)
C48 C49 C50 118.7(6)
C48 C49 C65 120.5(6)
C50 C49 C65 108.9(6)
C51 C50 C49 119.0(6)
C51 C50 C54 120.4(6)
C49 C50 C54 107.8(6)
C50 C51 C52 123.9(6)
C50 C51 C27 121.5(7)
C52 C51 C27 106.8(6)
C47 C52 C51 116.4(6)
C47 C52 C53 125.3(6)
C51 C52 C53 110.4(6)
O1 C53 C52 128.5(6)
O1 C53 C26 124.3(6)
C52 C53 C26 106.0(5)
C59 C54 C55 120.6(7)
C59 C54 C50 120.1(6)
C55 C54 C50 106.8(6)
C56 C55 C65 120.6(7)
C56 C55 C54 118.5(7)
C65 C55 C54 109.3(6)
C55 C56 C57 120.2(6)
C55 C56 C62 117.7(7)
C57 C56 C62 108.3(6)
C58 C57 C56 120.2(6)
C58 C57 C60 120.8(7)
C56 C57 C60 107.9(6)
C57 C58 C30 120.3(7)
C57 C58 C59 119.2(6)
C30 C58 C59 108.5(6)
C54 C59 C58 121.2(6)
C54 C59 C28 119.0(6)
C58 C59 C28 107.1(6)
C32 C60 C61 120.9(7)
C32 C60 C57 117.6(6)
C61 C60 C57 109.2(6)
C68 C61 C60 121.0(7)
C68 C61 C62 118.6(7)
C60 C61 C62 106.9(7)
C63 C62 C56 120.9(7)
C63 C62 C61 119.5(7)
C56 C62 C61 107.7(7)
C62 C63 C64 119.8(7)
C62 C63 C66 119.5(7)
C64 C63 C66 109.2(6)
C65 C64 C63 120.5(6)
C65 C64 C43 118.6(6)
C63 C64 C43 107.1(6)
C64 C65 C55 120.6(6)
C64 C65 C49 120.6(6)
C55 C65 C49 107.1(6)
C67 C66 C63 121.2(7)
C67 C66 C42 117.6(7)
C63 C66 C42 108.6(6)
C66 C67 C68 120.0(7)
C66 C67 C36 120.9(7)
C68 C67 C36 105.6(6)
C61 C68 C67 121.0(7)
C61 C68 C34 118.2(7)
C67 C68 C34 110.4(7)

loop_
_geom_bond_atom_site_label_1
_geom_bond_atom_site_label_2
_geom_bond_distance
O1 C53 1.212(7)
O2 C46 1.204(8)
O3 C39 1.214(8)
O4 C13 1.206(8)
O5 C10 1.216(8)
O6 C3 1.199(9)
N1 C13 1.384(8)
N1 C10 1.415(9)
N1 C7 1.428(8)
C1 C2 1.535(10)
C1 H1A 0.9800
C1 H1B 0.9800
C1 H1C 0.9800
C2 O7 1.442(9)
C2 H2B 0.9900
C2 H2A 0.9900
O7 C3 1.339(8)
C1' C2' 1.537(10)
C1' H1'A 0.9800
C1' H1'B 0.9800
C1' H1'C 0.9800
C2' O7' 1.444(10)
C2' H2'A 0.9900
C2' H2'B 0.9900
O7' C3 1.340(10)
C3 C4 1.520(10)
C4 C9 1.394(9)
C4 C5 1.395(9)
C5 C6 1.382(9)
C5 H5 0.9500
C6 C7 1.380(9)
C6 H6 0.9500
C7 C8 1.384(9)
C8 C9 1.373(9)
C8 H8 0.9500
C9 H9 0.9500
C10 C11 1.478(9)
C11 C12 1.408(9)
C11 C17 1.433(9)
C12 C14 1.398(9)
C12 C13 1.530(9)
C14 C15 1.430(9)
C14 C25 1.523(10)
C15 C16 1.411(9)
C15 C23 1.438(9)
C16 C17 1.400(9)
C16 C20 1.433(9)
C17 C18 1.497(9)
C18 C38 1.374(9)
C18 C19 1.461(9)
C19 C35 1.381(9)
C19 C20 1.439(9)
C20 C21 1.411(10)
C21 C22 1.434(10)
C21 C33 1.448(10)
C22 C23 1.407(10)
C22 C31 1.419(10)
C23 C24 1.398(10)
C24 C29 1.391(10)
C24 C25 1.459(9)
C25 C26 1.367(10)
C26 C27 1.481(9)
C26 C53 1.515(9)
C27 C28 1.415(10)
C27 C51 1.444(9)
C28 C59 1.450(10)
C28 C29 1.451(10)
C29 C30 1.460(10)
C30 C31 1.393(10)
C30 C58 1.432(10)
C31 C32 1.442(10)
C32 C60 1.404(10)
C32 C33 1.458(11)
C33 C34 1.385(10)
C34 C35 1.451(10)
C34 C68 1.453(10)
C35 C36 1.447(9)
C36 C37 1.398(9)
C36 C67 1.438(10)
C37 C41 1.463(9)
C37 C38 1.466(10)
C38 C39 1.522(9)
C39 C40 1.521(9)
C40 C45 1.363(10)
C40 C41 1.407(9)
C41 C42 1.367(10)
C42 C66 1.446(10)
C42 C43 1.462(10)
C43 C44 1.408(10)
C43 C64 1.449(9)
C44 C45 1.434(10)
C44 C48 1.454(10)
C45 C46 1.532(10)
C46 C47 1.547(9)
C47 C52 1.397(9)
C47 C48 1.404(9)
C48 C49 1.399(9)
C49 C50 1.443(9)
C49 C65 1.466(9)
C50 C51 1.337(9)
C50 C54 1.472(9)
C51 C52 1.435(9)
C52 C53 1.481(9)
C54 C59 1.372(10)
C54 C55 1.463(10)
C55 C56 1.415(10)
C55 C65 1.439(10)
C56 C57 1.440(10)
C56 C62 1.454(10)
C57 C58 1.410(9)
C57 C60 1.444(10)
C58 C59 1.440(10)
C60 C61 1.443(10)
C61 C68 1.409(11)
C61 C62 1.472(11)
C62 C63 1.406(10)
C63 C64 1.424(10)
C63 C66 1.439(10)
C64 C65 1.379(9)
C66 C67 1.382(10)
C67 C68 1.424(10)

loop_
_geom_torsion_atom_site_label_1
_geom_torsion_atom_site_label_2
_geom_torsion_atom_site_label_3
_geom_torsion_atom_site_label_4
_geom_torsion
C1 C2 O7 C3 103.7(19)
C1' C2' O7' C3 -177(3)
C2 O7 C3 O6 5.6(17)
C2 O7 C3 O7' -86(4)
C2 O7 C3 C4 176.2(9)
C2' O7' C3 O6 -6(3)
C2' O7' C3 O7 96(5)
C2' O7' C3 C4 -174.3(19)
O6 C3 C4 C9 -169.5(8)
O7 C3 C4 C9 19.4(11)
O7' C3 C4 C9 -1.3(17)
O6 C3 C4 C5 9.5(12)
O7 C3 C4 C5 -161.5(9)
O7' C3 C4 C5 177.7(15)
C9 C4 C5 C6 -2.8(11)
C3 C4 C5 C6 178.2(7)
C4 C5 C6 C7 3.6(11)
C5 C6 C7 C8 -2.6(11)
C5 C6 C7 N1 180.0(6)
C13 N1 C7 C6 129.0(7)
C10 N1 C7 C6 -62.6(8)
C13 N1 C7 C8 -48.4(9)
C10 N1 C7 C8 120.0(7)
C6 C7 C8 C9 0.6(10)
N1 C7 C8 C9 177.9(6)
C7 C8 C9 C4 0.3(10)
C5 C4 C9 C8 0.8(10)
C3 C4 C9 C8 179.8(7)
C13 N1 C10 O5 162.3(6)
C7 N1 C10 O5 -7.3(10)
C13 N1 C10 C11 -11.2(7)
C7 N1 C10 C11 179.1(5)
O5 C10 C11 C12 -166.7(6)
N1 C10 C11 C12 6.8(7)
O5 C10 C11 C17 12.9(12)
N1 C10 C11 C17 -173.6(7)
C17 C11 C12 C14 1.6(10)
C10 C11 C12 C14 -178.7(6)
C17 C11 C12 C13 179.8(6)
C10 C11 C12 C13 -0.6(7)
C10 N1 C13 O4 -165.2(6)
C7 N1 C13 O4 4.1(10)
C10 N1 C13 C12 10.9(7)
C7 N1 C13 C12 -179.8(6)
C14 C12 C13 O4 -12.1(12)
C11 C12 C13 O4 170.0(6)
C14 C12 C13 N1 171.9(6)
C11 C12 C13 N1 -6.0(7)
C11 C12 C14 C15 -23.6(9)
C13 C12 C14 C15 158.8(6)
C11 C12 C14 C25 127.7(8)
C13 C12 C14 C25 -50.0(11)
C12 C14 C15 C16 21.3(9)
C25 C14 C15 C16 -138.4(6)
C12 C14 C15 C23 170.2(5)
C25 C14 C15 C23 10.5(7)
C14 C15 C16 C17 2.9(9)
C23 C15 C16 C17 -142.6(6)
C14 C15 C16 C20 145.0(6)
C23 C15 C16 C20 -0.5(9)
C15 C16 C17 C11 -24.9(9)
C20 C16 C17 C11 -169.7(6)
C15 C16 C17 C18 136.0(6)
C20 C16 C17 C18 -8.8(7)
C12 C11 C17 C16 22.7(9)
C10 C11 C17 C16 -156.8(7)
C12 C11 C17 C18 -131.3(8)
C10 C11 C17 C18 49.1(12)
C16 C17 C18 C38 -134.5(7)
C11 C17 C18 C38 21.0(12)
C16 C17 C18 C19 9.9(7)
C11 C17 C18 C19 165.4(7)
C38 C18 C19 C35 -1.3(10)
C17 C18 C19 C35 -150.1(7)
C38 C18 C19 C20 141.3(6)
C17 C18 C19 C20 -7.4(7)
C17 C16 C20 C21 151.4(6)
C15 C16 C20 C21 5.5(9)
C17 C16 C20 C19 4.2(7)
C15 C16 C20 C19 -141.7(6)
C35 C19 C20 C21 0.5(10)
C18 C19 C20 C21 -144.5(6)
C35 C19 C20 C16 147.3(6)
C18 C19 C20 C16 2.3(7)
C16 C20 C21 C22 -5.5(10)
C19 C20 C21 C22 137.1(7)
C16 C20 C21 C33 -142.2(7)
C19 C20 C21 C33 0.3(10)
C20 C21 C22 C23 0.4(10)
C33 C21 C22 C23 141.2(7)
C20 C21 C22 C31 -141.4(6)
C33 C21 C22 C31 -0.6(8)
C31 C22 C23 C24 2.1(10)
C21 C22 C23 C24 -136.3(7)
C31 C22 C23 C15 142.8(6)
C21 C22 C23 C15 4.4(10)
C16 C15 C23 C24 141.7(6)
C14 C15 C23 C24 -6.6(7)
C16 C15 C23 C22 -4.4(9)
C14 C15 C23 C22 -152.8(6)
C22 C23 C24 C29 -3.6(10)
C15 C23 C24 C29 -148.0(6)
C22 C23 C24 C25 143.9(6)
C15 C23 C24 C25 -0.5(7)
C29 C24 C25 C26 6.3(9)
C23 C24 C25 C26 -140.1(6)
C29 C24 C25 C14 153.1(6)
C23 C24 C25 C14 6.7(7)
C12 C14 C25 C26 -19.2(11)
C15 C14 C25 C26 133.8(7)
C12 C14 C25 C24 -163.3(7)
C15 C14 C25 C24 -10.3(6)
C24 C25 C26 C27 -2.0(9)
C14 C25 C26 C27 -141.5(7)
C24 C25 C26 C53 143.4(7)
C14 C25 C26 C53 3.9(11)
C25 C26 C27 C28 -2.4(10)
C53 C26 C27 C28 -155.2(6)
C25 C26 C27 C51 143.5(6)
C53 C26 C27 C51 -9.2(7)
C51 C27 C28 C59 -2.5(10)
C26 C27 C28 C59 141.1(7)
C51 C27 C28 C29 -140.8(6)
C26 C27 C28 C29 2.7(10)
C23 C24 C29 C28 137.7(7)
C25 C24 C29 C28 -6.0(10)
C23 C24 C29 C30 3.9(9)
C25 C24 C29 C30 -139.9(7)
C27 C28 C29 C24 1.5(10)
C59 C28 C29 C24 -141.1(7)
C27 C28 C29 C30 140.9(6)
C59 C28 C29 C30 -1.8(7)
C24 C29 C30 C31 -2.8(10)
C28 C29 C30 C31 -142.5(6)
C24 C29 C30 C58 141.0(6)
C28 C29 C30 C58 1.3(7)
C58 C30 C31 C22 -138.7(7)
C29 C30 C31 C22 1.3(10)
C58 C30 C31 C32 -1.1(9)
C29 C30 C31 C32 138.9(7)
C23 C22 C31 C30 -0.9(10)
C21 C22 C31 C30 142.0(6)
C23 C22 C31 C32 -143.0(6)
C21 C22 C31 C32 -0.1(7)
C30 C31 C32 C60 -0.2(10)
C22 C31 C32 C60 142.1(7)
C30 C31 C32 C33 -141.5(6)
C22 C31 C32 C33 0.7(8)
C20 C21 C33 C34 -1.0(10)
C22 C21 C33 C34 -141.9(7)
C20 C21 C33 C32 141.9(6)
C22 C21 C33 C32 1.0(8)
C60 C32 C33 C34 -2.6(10)
C31 C32 C33 C34 140.7(7)
C60 C32 C33 C21 -144.3(6)
C31 C32 C33 C21 -1.1(8)
C21 C33 C34 C35 0.9(10)
C32 C33 C34 C35 -136.0(7)
C21 C33 C34 C68 137.9(7)
C32 C33 C34 C68 0.9(10)
C20 C19 C35 C36 -137.7(7)
C18 C19 C35 C36 1.6(11)
C20 C19 C35 C34 -0.6(10)
C18 C19 C35 C34 138.7(7)
C33 C34 C35 C19 -0.1(11)
C68 C34 C35 C19 -142.0(7)
C33 C34 C35 C36 142.0(7)
C68 C34 C35 C36 0.1(7)
C19 C35 C36 C37 -0.2(10)
C34 C35 C36 C37 -143.2(6)
C19 C35 C36 C67 144.0(7)
C34 C35 C36 C67 1.0(7)
C67 C36 C37 C41 -0.4(9)
C35 C36 C37 C41 140.3(6)
C67 C36 C37 C38 -142.1(7)
C35 C36 C37 C38 -1.4(10)
C19 C18 C38 C37 -0.3(9)
C17 C18 C38 C37 140.8(7)
C19 C18 C38 C39 -149.5(7)
C17 C18 C38 C39 -8.4(12)
C36 C37 C38 C18 1.7(10)
C41 C37 C38 C18 -143.6(6)
C36 C37 C38 C39 157.0(6)
C41 C37 C38 C39 11.7(7)
C18 C38 C39 O3 -35.0(11)
C37 C38 C39 O3 172.3(6)
C18 C38 C39 C40 136.3(7)
C37 C38 C39 C40 -16.4(6)
O3 C39 C40 C45 35.9(10)
C38 C39 C40 C45 -135.6(6)
O3 C39 C40 C41 -172.9(6)
C38 C39 C40 C41 15.6(7)
C45 C40 C41 C42 -3.3(10)
C39 C40 C41 C42 -156.6(6)
C45 C40 C41 C37 144.6(6)
C39 C40 C41 C37 -8.7(7)
C36 C37 C41 C42 1.8(9)
C38 C37 C41 C42 148.0(6)
C36 C37 C41 C40 -148.3(6)
C38 C37 C41 C40 -2.0(7)
C40 C41 C42 C66 141.8(7)
C37 C41 C42 C66 -3.8(10)
C40 C41 C42 C43 5.8(10)
C37 C41 C42 C43 -139.7(6)
C41 C42 C43 C44 -2.8(9)
C66 C42 C43 C44 -145.7(6)
C41 C42 C43 C64 142.0(6)
C66 C42 C43 C64 -0.9(7)
C64 C43 C44 C45 -142.5(7)
C42 C43 C44 C45 -2.6(9)
C64 C43 C44 C48 -1.4(9)
C42 C43 C44 C48 138.5(6)
C41 C40 C45 C44 -2.3(9)
C39 C40 C45 C44 145.7(6)
C41 C40 C45 C46 -149.8(7)
C39 C40 C45 C46 -1.8(11)
C43 C44 C45 C40 5.2(10)
C48 C44 C45 C40 -139.2(6)
C43 C44 C45 C46 159.0(6)
C48 C44 C45 C46 14.6(7)
C40 C45 C46 O2 -52.4(11)
C44 C45 C46 O2 157.2(7)
C40 C45 C46 C47 128.0(7)
C44 C45 C46 C47 -22.5(6)
O2 C46 C47 C52 51.4(10)
C45 C46 C47 C52 -129.0(7)
O2 C46 C47 C48 -156.7(7)
C45 C46 C47 C48 23.0(6)
C52 C47 C48 C49 -6.6(10)
C46 C47 C48 C49 -160.0(6)
C52 C47 C48 C44 138.0(6)
C46 C47 C48 C44 -15.3(7)
C43 C44 C48 C49 -0.2(9)
C45 C44 C48 C49 145.6(6)
C43 C44 C48 C47 -145.2(6)
C45 C44 C48 C47 0.5(8)
C47 C48 C49 C50 3.6(10)
C44 C48 C49 C50 -137.5(7)
C47 C48 C49 C65 142.2(7)
C44 C48 C49 C65 1.0(9)
C48 C49 C50 C51 2.4(10)
C65 C49 C50 C51 -140.5(7)
C48 C49 C50 C54 144.2(6)
C65 C49 C50 C54 1.3(8)
C49 C50 C51 C52 -5.8(11)
C54 C50 C51 C52 -142.8(7)
C49 C50 C51 C27 139.1(7)
C54 C50 C51 C27 2.1(10)
C28 C27 C51 C50 0.1(10)
C26 C27 C51 C50 -146.8(7)
C28 C27 C51 C52 150.2(6)
C26 C27 C51 C52 3.2(7)
C48 C47 C52 C51 3.4(10)
C46 C47 C52 C51 151.7(6)
C48 C47 C52 C53 -142.4(7)
C46 C47 C52 C53 6.0(11)
C50 C51 C52 C47 3.0(10)
C27 C51 C52 C47 -146.2(6)
C50 C51 C52 C53 153.6(7)
C27 C51 C52 C53 4.4(7)
C47 C52 C53 O1 -30.6(11)
C51 C52 C53 O1 -178.1(6)
C47 C52 C53 C26 137.4(7)
C51 C52 C53 C26 -10.1(7)
C25 C26 C53 O1 30.6(11)
C27 C26 C53 O1 180.0(6)
C25 C26 C53 C52 -138.0(7)
C27 C26 C53 C52 11.4(6)
C51 C50 C54 C59 -2.0(10)
C49 C50 C54 C59 -143.2(6)
C51 C50 C54 C55 140.1(7)
C49 C50 C54 C55 -1.0(8)
C59 C54 C55 C56 -1.2(10)
C50 C54 C55 C56 -143.2(7)
C59 C54 C55 C65 142.3(6)
C50 C54 C55 C65 0.3(8)
C65 C55 C56 C57 -136.7(7)
C54 C55 C56 C57 2.7(10)
C65 C55 C56 C62 -0.9(10)
C54 C55 C56 C62 138.4(7)
C55 C56 C57 C58 -2.5(10)
C62 C56 C57 C58 -141.9(7)
C55 C56 C57 C60 141.7(7)
C62 C56 C57 C60 2.3(8)
C56 C57 C58 C30 139.1(7)
C60 C57 C58 C30 -0.5(9)
C56 C57 C58 C59 0.9(10)
C60 C57 C58 C59 -138.7(7)
C31 C30 C58 C57 1.4(9)
C29 C30 C58 C57 -142.5(6)
C31 C30 C58 C59 143.6(6)
C29 C30 C58 C59 -0.3(8)
C55 C54 C59 C58 -0.4(10)
C50 C54 C59 C58 136.6(7)
C55 C54 C59 C28 -137.3(7)
C50 C54 C59 C28 -0.3(10)
C57 C58 C59 C54 0.6(10)
C30 C58 C59 C54 -142.1(7)
C57 C58 C59 C28 141.9(7)
C30 C58 C59 C28 -0.8(7)
C27 C28 C59 C54 2.5(10)
C29 C28 C59 C54 144.0(7)
C27 C28 C59 C58 -139.8(7)
C29 C28 C59 C58 1.6(7)
C31 C32 C60 C61 -137.1(7)
C33 C32 C60 C61 1.0(10)
C31 C32 C60 C57 1.1(9)
C33 C32 C60 C57 139.2(7)
C58 C57 C60 C32 -0.8(9)
C56 C57 C60 C32 -144.8(6)
C58 C57 C60 C61 142.0(6)
C56 C57 C60 C61 -2.0(8)
C32 C60 C61 C68 2.2(10)
C57 C60 C61 C68 -139.1(7)
C32 C60 C61 C62 142.3(7)
C57 C60 C61 C62 1.0(8)
C55 C56 C62 C63 0.2(10)
C57 C56 C62 C63 140.8(7)
C55 C56 C62 C61 -142.3(7)
C57 C56 C62 C61 -1.7(8)
C68 C61 C62 C63 -1.4(10)
C60 C61 C62 C63 -142.6(6)
C68 C61 C62 C56 141.7(7)
C60 C61 C62 C56 0.4(8)
C56 C62 C63 C64 1.4(10)
C61 C62 C63 C64 139.6(7)
C56 C62 C63 C66 -138.1(7)
C61 C62 C63 C66 0.0(10)
C62 C63 C64 C65 -2.3(10)
C66 C63 C64 C65 140.9(6)
C62 C63 C64 C43 -142.0(6)
C66 C63 C64 C43 1.3(7)
C44 C43 C64 C65 2.3(9)
C42 C43 C64 C65 -140.7(6)
C44 C43 C64 C63 142.8(6)
C42 C43 C64 C63 -0.2(7)
C63 C64 C65 C55 1.6(10)
C43 C64 C65 C55 136.8(7)
C63 C64 C65 C49 -136.6(7)
C43 C64 C65 C49 -1.4(9)
C56 C55 C65 C64 0.0(10)
C54 C55 C65 C64 -142.6(7)
C56 C55 C65 C49 143.2(7)
C54 C55 C65 C49 0.5(8)
C48 C49 C65 C64 -0.1(10)
C50 C49 C65 C64 142.0(6)
C48 C49 C65 C55 -143.2(6)
C50 C49 C65 C55 -1.1(7)
C62 C63 C66 C67 0.6(10)
C64 C63 C66 C67 -142.8(7)
C62 C63 C66 C42 141.5(6)
C64 C63 C66 C42 -1.9(8)
C41 C42 C66 C67 4.2(10)
C43 C42 C66 C67 144.2(6)
C41 C42 C66 C63 -138.3(7)
C43 C42 C66 C63 1.7(7)
C63 C66 C67 C68 0.1(10)
C42 C66 C67 C68 -137.5(7)
C63 C66 C67 C36 135.0(7)
C42 C66 C67 C36 -2.6(9)
C37 C36 C67 C66 0.8(9)
C35 C36 C67 C66 -142.2(6)
C37 C36 C67 C68 141.3(6)
C35 C36 C67 C68 -1.8(7)
C60 C61 C68 C67 137.8(7)
C62 C61 C68 C67 2.1(10)
C60 C61 C68 C34 -3.8(10)
C62 C61 C68 C34 -139.4(7)
C66 C67 C68 C61 -1.5(11)
C36 C67 C68 C61 -142.4(7)
C66 C67 C68 C34 142.7(7)
C36 C67 C68 C34 1.8(8)
C33 C34 C68 C61 2.3(10)
C35 C34 C68 C61 144.1(7)
C33 C34 C68 C67 -143.1(7)
C35 C34 C68 C67 -1.2(8)

loop_
_platon_squeeze_void_nr
_platon_squeeze_void_average_x
_platon_squeeze_void_average_y
_platon_squeeze_void_average_z
_platon_squeeze_void_volume
_platon_squeeze_void_count_electrons
_platon_squeeze_void_content
1 0.500 0.115 0.250 386 186 ' '
2 0.500 -0.116 0.750 386 186 ' '
3 1.000 0.042 0.250 15 7 ' '
4 0.747 0.356 0.006 26 6 ' '
5 0.253 0.356 0.494 26 6 ' '
6 0.000 0.352 0.750 30 7 ' '
7 0.253 0.644 -0.006 26 5 ' '
8 0.747 0.644 0.506 26 5 ' '
9 0.000 0.648 0.250 30 6 ' '
10 0.000 0.957 0.750 16 5 ' '
